data_7105283
loop_
_publ_author_name
'Seko, Hiroyuki'
'Tsuge, Kiyoshi'
'Igashira-Kamiyama, Asako'
'Kawamoto, Tatsuya'
'Konno, Takumi'

_publ_section_title
;
 Autoxidation of thiol-containing amino acid to its disulfide
 derivative that links two copper(II) centers: the important role of
 auxiliary ligand.
;
_journal_issue 11
_journal_name_full 'Chemical communications (Cambridge, England)'
_journal_page_first 1962
_journal_page_last 1964
_journal_paper_doi 10.1039/b913989c
_journal_volume 46
_journal_year 2010
_chemical_absolute_configuration rm
_chemical_formula_sum 'C32 H46 Cu2 F12 N6 O8 P2 S2'
_chemical_formula_weight 1123.89
_chemical_name_systematic
;
?
;
_space_group_IT_number 1
_symmetry_cell_setting triclinic
_symmetry_space_group_name_Hall 'P 1'
_symmetry_space_group_name_H-M 'P 1'
_atom_sites_solution_hydrogens geom
_atom_sites_solution_primary direct
_atom_sites_solution_secondary difmap
_audit_creation_method SHELXL-97
_cell_angle_alpha 73.570(15)
_cell_angle_beta 72.596(16)
_cell_angle_gamma 81.126(17)
_cell_formula_units_Z 1
_cell_length_a 8.060(4)
_cell_length_b 11.747(5)
_cell_length_c 12.667(4)
_cell_measurement_reflns_used 9179
_cell_measurement_temperature 200(2)
_cell_measurement_theta_max 27.5
_cell_measurement_theta_min 3.1
_cell_volume 1094.5(8)
_computing_cell_refinement PROCESS-AUTO
_computing_data_collection PROCESS-AUTO
_computing_data_reduction CrystalStructure
_computing_structure_refinement 'SHELXL-97 (Sheldrick, 1997)'
_computing_structure_solution 'SHELXS-97 (Sheldrick, 1990)'
_diffrn_ambient_temperature 200(2)
_diffrn_detector_area_resol_mean 10.00
_diffrn_measured_fraction_theta_full 0.990
_diffrn_measured_fraction_theta_max 0.990
_diffrn_measurement_device_type 'Rigaku RAXIS-RAPID'
_diffrn_measurement_method \w
_diffrn_radiation_monochromator graphite
_diffrn_radiation_source 'fine-focus sealed tube'
_diffrn_radiation_type MoK\a
_diffrn_radiation_wavelength 0.71075
_diffrn_reflns_av_R_equivalents 0.0416
_diffrn_reflns_av_sigmaI/netI 0.0662
_diffrn_reflns_limit_h_max 10
_diffrn_reflns_limit_h_min -10
_diffrn_reflns_limit_k_max 15
_diffrn_reflns_limit_k_min -15
_diffrn_reflns_limit_l_max 16
_diffrn_reflns_limit_l_min -16
_diffrn_reflns_number 10843
_diffrn_reflns_theta_full 27.48
_diffrn_reflns_theta_max 27.48
_diffrn_reflns_theta_min 3.10
_exptl_absorpt_coefficient_mu 1.246
_exptl_absorpt_correction_T_max 0.8351
_exptl_absorpt_correction_T_min 0.7296
_exptl_absorpt_correction_type multi-scan
_exptl_absorpt_process_details
;
Higashi, T. (1995). Program for Absorption Correction.
Rigaku Corporation, Tokyo, Japan.
;
_exptl_crystal_colour blue
_exptl_crystal_density_diffrn 1.705
_exptl_crystal_density_method 'not measured'
_exptl_crystal_description block
_exptl_crystal_F_000 572
_exptl_crystal_size_max 0.27
_exptl_crystal_size_mid 0.17
_exptl_crystal_size_min 0.15
_refine_diff_density_max 0.946
_refine_diff_density_min -0.759
_refine_diff_density_rms 0.165
_refine_ls_abs_structure_details 'Flack H D (1983), Acta Cryst. A39, 876-881'
_refine_ls_abs_structure_Flack -0.016(17)
_refine_ls_extinction_method none
_refine_ls_goodness_of_fit_ref 1.048
_refine_ls_hydrogen_treatment 'riding model'
_refine_ls_matrix_type full
_refine_ls_number_parameters 576
_refine_ls_number_reflns 8216
_refine_ls_number_restraints 5
_refine_ls_restrained_S_all 1.050
_refine_ls_R_factor_all 0.0689
_refine_ls_R_factor_gt 0.0547
_refine_ls_shift/su_max 0.004
_refine_ls_shift/su_mean 0.000
_refine_ls_structure_factor_coef Fsqd
_refine_ls_weighting_details 'calc w=1/[\s^2^(Fo^2^)+(0.1572P)^2^+0.0000P] where P=(Fo^2^+2Fc^2^)/3'
_refine_ls_weighting_scheme calc
_refine_ls_wR_factor_gt 0.1587
_refine_ls_wR_factor_ref 0.2126
_reflns_number_gt 6835
_reflns_number_total 8216
_reflns_threshold_expression >2sigma(I)
_cod_data_source_file b913989c.txt
_cod_data_source_block Cu-bpy-dpends
_cod_depositor_comments
;
The following automatic conversions were performed:
'_symmetry_cell_setting' value 'Triclinic' changed to 'triclinic'
according to '/home/saulius/struct/CIF-dictionaries/cif_core.dic'
dictionary named 'cif_core.dic' version 2.4.1 from 2010-06-29.

Automatic conversion script
Id: cif_fix_enum 1527 2010-12-29 10:47:43Z saulius 
;
_cod_original_sg_symbol_H-M P1
_cod_database_code 7105283

loop_
_symmetry_equiv_pos_as_xyz
'x, y, z'

loop_
_atom_site_label
_atom_site_type_symbol
_atom_site_fract_x
_atom_site_fract_y
_atom_site_fract_z
_atom_site_U_iso_or_equiv
_atom_site_adp_type
_atom_site_occupancy
_atom_site_symmetry_multiplicity
_atom_site_calc_flag
_atom_site_refinement_flags
_atom_site_disorder_assembly
_atom_site_disorder_group
Cu1 Cu -0.11653(9) 0.83917(6) 0.75103(6) 0.0260(2) Uani 1 1 d . . .
Cu2 Cu 0.73549(9) 0.25515(6) 0.12311(6) 0.0250(2) Uani 1 1 d . . .
S1 S 0.1563(3) 0.50753(16) 0.49505(17) 0.0330(4) Uani 1 1 d . . .
S2 S 0.3445(2) 0.48355(16) 0.35247(15) 0.0282(4) Uani 1 1 d . . .
O1 O -0.1593(8) 0.6762(5) 0.7722(5) 0.0349(13) Uani 1 1 d . . .
O2 O -0.1128(10) 0.5334(6) 0.6846(6) 0.0444(16) Uani 1 1 d . . .
O3 O 0.7484(9) 0.4237(5) 0.0961(4) 0.0324(13) Uani 1 1 d . . .
O4 O 0.7412(10) 0.5681(5) 0.1773(5) 0.0428(16) Uani 1 1 d . . .
O5 O 0.1001(8) 0.7990(6) 0.8434(5) 0.0391(14) Uani 1 1 d . . .
O6 O 0.5151(8) 0.2888(6) 0.0305(5) 0.0387(14) Uani 1 1 d . . .
O7 O 0.0599(11) 0.6129(8) 1.0197(7) 0.079(3) Uani 1 1 d D . .
H1 H -0.0345 0.5815 1.0363 0.094 Uiso 1 1 calc R . .
O8 O 0.5635(10) 0.4845(10) -0.1485(9) 0.096(4) Uani 1 1 d D . .
H2 H 0.6652 0.4818 -0.1916 0.115 Uiso 1 1 calc R . .
N1 N 0.0417(9) 0.8218(6) 0.5981(5) 0.0242(13) Uani 1 1 d . . .
H3 H -0.0095 0.8627 0.5409 0.029 Uiso 1 1 calc R . .
H4 H 0.1458 0.8535 0.5845 0.029 Uiso 1 1 calc R . .
N2 N -0.3051(9) 0.8529(7) 0.8904(6) 0.0303(15) Uani 1 1 d . . .
N3 N -0.1363(9) 1.0150(6) 0.7254(5) 0.0253(13) Uani 1 1 d . . .
N4 N 0.6079(9) 0.2693(5) 0.2829(5) 0.0253(13) Uani 1 1 d . . .
H5 H 0.4895 0.2790 0.2916 0.030 Uiso 1 1 calc R . .
H6 H 0.6318 0.2015 0.3356 0.030 Uiso 1 1 calc R . .
N5 N 0.9279(9) 0.2418(6) -0.0190(5) 0.0261(14) Uani 1 1 d . . .
N6 N 0.7528(9) 0.0788(6) 0.1470(5) 0.0251(13) Uani 1 1 d . . .
C1 C 0.1126(12) 0.6726(7) 0.4794(7) 0.0310(18) Uani 1 1 d . . .
C2 C 0.0731(9) 0.6970(6) 0.5979(5) 0.0241(13) Uani 1 1 d . . .
H7 H 0.1798 0.6670 0.6253 0.029 Uiso 1 1 calc R . .
C3 C -0.0794(11) 0.6278(7) 0.6888(7) 0.0292(16) Uani 1 1 d . . .
C4 C -0.0392(13) 0.7133(8) 0.4246(8) 0.046(2) Uani 1 1 d . . .
H8 H -0.1169 0.6488 0.4485 0.055 Uiso 1 1 calc R . .
H9 H 0.0065 0.7338 0.3412 0.055 Uiso 1 1 calc R . .
H10 H -0.1042 0.7832 0.4491 0.055 Uiso 1 1 calc R . .
C5 C 0.2705(13) 0.7387(7) 0.4016(6) 0.042(2) Uani 1 1 d . . .
H11 H 0.3363 0.6945 0.3452 0.050 Uiso 1 1 calc R . .
H12 H 0.3453 0.7459 0.4474 0.050 Uiso 1 1 calc R . .
H13 H 0.2316 0.8182 0.3621 0.050 Uiso 1 1 calc R . .
C6 C -0.0491(12) 1.0959(8) 0.6356(7) 0.0352(18) Uani 1 1 d . . .
H14 H 0.0361 1.0669 0.5771 0.042 Uiso 1 1 calc R . .
C7 C -0.0729(14) 1.2164(8) 0.6217(9) 0.043(2) Uani 1 1 d . . .
H15 H -0.0092 1.2692 0.5552 0.052 Uiso 1 1 calc R . .
C8 C -0.1957(14) 1.2589(9) 0.7100(9) 0.047(2) Uani 1 1 d . . .
H16 H -0.2115 1.3416 0.7065 0.056 Uiso 1 1 calc R . .
C9 C -0.2915(13) 1.1804(8) 0.8002(8) 0.039(2) Uani 1 1 d . . .
H17 H -0.3786 1.2084 0.8585 0.046 Uiso 1 1 calc R . .
C10 C -0.2613(11) 1.0569(7) 0.8074(7) 0.0282(16) Uani 1 1 d . . .
C11 C -0.3584(10) 0.9648(8) 0.9008(7) 0.0294(17) Uani 1 1 d . . .
C12 C -0.4982(12) 0.9896(9) 0.9889(8) 0.040(2) Uani 1 1 d . . .
H18 H -0.5370 1.0692 0.9929 0.048 Uiso 1 1 calc R . .
C13 C -0.5789(14) 0.8946(11) 1.0706(9) 0.051(3) Uani 1 1 d . . .
H19 H -0.6727 0.9082 1.1332 0.061 Uiso 1 1 calc R . .
C14 C -0.5235(14) 0.7801(10) 1.0612(8) 0.047(2) Uani 1 1 d . . .
H20 H -0.5803 0.7154 1.1178 0.057 Uiso 1 1 calc R . .
C15 C -0.3868(12) 0.7572(8) 0.9711(6) 0.0336(18) Uani 1 1 d . . .
H21 H -0.3501 0.6780 0.9648 0.040 Uiso 1 1 calc R . .
C16 C 0.5398(10) 0.4200(6) 0.4004(6) 0.0225(14) Uani 1 1 d . . .
C17 C 0.6666(9) 0.3725(6) 0.3004(6) 0.0253(14) Uani 1 1 d . . .
H22 H 0.7773 0.3441 0.3233 0.030 Uiso 1 1 calc R . .
C18 C 0.7185(10) 0.4622(6) 0.1818(6) 0.0261(15) Uani 1 1 d . . .
C19 C 0.4960(11) 0.3177(7) 0.5063(5) 0.0341(17) Uani 1 1 d . . .
H23 H 0.4632 0.3484 0.5746 0.041 Uiso 1 1 calc R . .
H24 H 0.5979 0.2604 0.5079 0.041 Uiso 1 1 calc R . .
H25 H 0.3985 0.2783 0.5046 0.041 Uiso 1 1 calc R . .
C20 C 0.6199(11) 0.5089(7) 0.4315(7) 0.0346(16) Uani 1 1 d . . .
H26 H 0.7049 0.5507 0.3637 0.042 Uiso 1 1 calc R . .
H27 H 0.6787 0.4675 0.4908 0.042 Uiso 1 1 calc R . .
H28 H 0.5284 0.5666 0.4603 0.042 Uiso 1 1 calc R . .
C21 C 0.6582(11) 0.0037(7) 0.2358(7) 0.0289(16) Uani 1 1 d . . .
H29 H 0.5687 0.0338 0.2916 0.035 Uiso 1 1 calc R . .
C22 C 0.6881(12) -0.1185(8) 0.2485(7) 0.0342(18) Uani 1 1 d . . .
H30 H 0.6207 -0.1720 0.3127 0.041 Uiso 1 1 calc R . .
C23 C 0.8182(12) -0.1608(7) 0.1658(8) 0.0372(19) Uani 1 1 d . . .
H31 H 0.8409 -0.2440 0.1726 0.045 Uiso 1 1 calc R . .
C24 C 0.9135(12) -0.0824(8) 0.0745(8) 0.038(2) Uani 1 1 d . . .
H32 H 1.0014 -0.1101 0.0164 0.046 Uiso 1 1 calc R . .
C25 C 0.8804(10) 0.0368(7) 0.0681(6) 0.0268(16) Uani 1 1 d . . .
C26 C 0.9793(10) 0.1319(7) -0.0245(6) 0.0245(15) Uani 1 1 d . . .
C27 C 1.1173(12) 0.1075(8) -0.1164(6) 0.036(2) Uani 1 1 d . . .
H33 H 1.1526 0.0279 -0.1219 0.043 Uiso 1 1 calc R . .
C28 C 1.1986(14) 0.2002(9) -0.1970(7) 0.045(2) Uani 1 1 d . . .
H34 H 1.2942 0.1853 -0.2581 0.054 Uiso 1 1 calc R . .
C29 C 1.1428(14) 0.3162(9) -0.1904(8) 0.044(2) Uani 1 1 d . . .
H35 H 1.1981 0.3819 -0.2461 0.053 Uiso 1 1 calc R . .
C30 C 1.0022(13) 0.3326(8) -0.0985(7) 0.0365(19) Uani 1 1 d . . .
H36 H 0.9588 0.4113 -0.0930 0.044 Uiso 1 1 calc R . .
C31 C 0.1648(17) 0.5430(13) 1.0878(12) 0.078(4) Uani 1 1 d D . .
H37 H 0.1384 0.4595 1.1079 0.093 Uiso 1 1 calc R . .
H38 H 0.1416 0.5700 1.1576 0.093 Uiso 1 1 calc R . .
H39 H 0.2878 0.5503 1.0455 0.093 Uiso 1 1 calc R . .
C32 C 0.4489(16) 0.5460(13) -0.2130(10) 0.078(4) Uani 1 1 d D . .
H40 H 0.4526 0.5050 -0.2713 0.094 Uiso 1 1 calc R . .
H41 H 0.4836 0.6272 -0.2502 0.094 Uiso 1 1 calc R . .
H42 H 0.3301 0.5488 -0.1627 0.094 Uiso 1 1 calc R . .
P1 P 0.4974(3) 0.9423(2) 0.60183(19) 0.0337(5) Uani 1 1 d . . .
F1 F 0.2962(8) 0.9839(9) 0.6398(7) 0.083(2) Uani 1 1 d . . .
F2 F 0.4498(14) 0.8451(7) 0.5542(10) 0.105(3) Uani 1 1 d . . .
F3 F 0.4751(15) 0.8545(8) 0.7249(8) 0.108(3) Uani 1 1 d . . .
F4 F 0.5092(14) 1.0337(7) 0.4853(6) 0.088(3) Uani 1 1 d . . .
F5 F 0.5305(10) 1.0373(7) 0.6557(6) 0.071(2) Uani 1 1 d . . .
F6 F 0.6914(10) 0.9001(11) 0.5734(11) 0.121(4) Uani 1 1 d . . .
P2 P 0.1169(3) 0.1368(2) 0.28831(19) 0.0339(5) Uani 1 1 d . . .
F7 F 0.1772(10) 0.0397(6) 0.3876(5) 0.072(2) Uani 1 1 d . A .
F8 F 0.0432(11) 0.2313(7) 0.1927(6) 0.081(2) Uani 1 1 d . A .
F9 F -0.048(2) 0.1672(17) 0.3756(15) 0.103(5) Uiso 0.60 1 d P A 1
F10 F 0.177(2) 0.2340(13) 0.3244(12) 0.083(4) Uiso 0.60 1 d P A 1
F11 F 0.3069(19) 0.1245(13) 0.2038(12) 0.079(3) Uiso 0.60 1 d P A 1
F12 F 0.0709(18) 0.0287(12) 0.2479(11) 0.071(3) Uiso 0.60 1 d P A 1
F13 F -0.0836(17) 0.1126(13) 0.3607(11) 0.042(3) Uiso 0.40 1 d P A 2
F14 F 0.061(2) 0.2320(15) 0.3695(14) 0.059(4) Uiso 0.40 1 d P A 2
F15 F 0.285(3) 0.197(2) 0.2454(18) 0.084(5) Uiso 0.40 1 d P A 2
F16 F 0.167(3) 0.0638(17) 0.2021(16) 0.071(5) Uiso 0.40 1 d P A 2

loop_
_atom_site_aniso_label
_atom_site_aniso_U_11
_atom_site_aniso_U_22
_atom_site_aniso_U_33
_atom_site_aniso_U_23
_atom_site_aniso_U_13
_atom_site_aniso_U_12
Cu1 0.0305(5) 0.0229(4) 0.0228(4) -0.0107(3) -0.0005(3) -0.0010(3)
Cu2 0.0317(5) 0.0183(4) 0.0208(4) -0.0075(3) 0.0010(3) -0.0002(3)
S1 0.0289(9) 0.0217(8) 0.0421(10) -0.0154(7) 0.0069(7) -0.0023(7)
S2 0.0267(8) 0.0310(9) 0.0283(8) -0.0178(7) -0.0038(6) 0.0058(7)
O1 0.045(3) 0.026(3) 0.022(3) -0.006(2) 0.010(2) -0.010(3)
O2 0.047(4) 0.023(3) 0.050(4) -0.017(2) 0.015(3) -0.008(3)
O3 0.050(3) 0.020(3) 0.020(2) -0.0051(19) -0.002(2) 0.002(2)
O4 0.058(4) 0.023(3) 0.036(3) -0.009(2) 0.009(3) -0.013(3)
O5 0.034(3) 0.048(4) 0.031(3) -0.005(3) -0.006(2) -0.004(3)
O6 0.035(3) 0.039(3) 0.034(3) -0.005(2) -0.005(2) 0.001(3)
O7 0.056(5) 0.069(6) 0.071(5) 0.040(4) -0.007(4) -0.016(4)
O8 0.035(4) 0.123(9) 0.085(6) 0.046(6) -0.012(4) -0.015(5)
N1 0.023(3) 0.024(3) 0.021(3) -0.006(2) 0.003(2) -0.005(2)
N2 0.030(4) 0.035(4) 0.030(3) -0.017(3) -0.010(3) 0.004(3)
N3 0.028(3) 0.022(3) 0.025(3) -0.007(2) -0.005(3) 0.003(3)
N4 0.028(3) 0.016(3) 0.028(3) -0.009(2) 0.002(2) 0.000(2)
N5 0.032(4) 0.024(3) 0.020(3) -0.004(2) -0.002(3) -0.005(3)
N6 0.029(3) 0.024(3) 0.024(3) -0.007(2) -0.007(3) -0.004(3)
C1 0.040(4) 0.023(4) 0.030(4) -0.020(3) 0.000(3) 0.006(3)
C2 0.026(3) 0.022(3) 0.020(3) -0.003(2) -0.001(2) -0.005(3)
C3 0.031(4) 0.023(4) 0.029(4) -0.011(3) 0.000(3) 0.004(3)
C4 0.059(6) 0.040(5) 0.053(5) -0.029(4) -0.032(4) 0.017(4)
C5 0.055(5) 0.021(4) 0.030(4) -0.002(3) 0.010(3) 0.001(4)
C6 0.039(5) 0.033(4) 0.029(4) -0.005(3) -0.003(3) -0.005(4)
C7 0.055(6) 0.025(4) 0.047(5) -0.002(4) -0.015(4) -0.005(4)
C8 0.055(6) 0.043(5) 0.060(6) -0.032(5) -0.032(5) 0.013(5)
C9 0.047(5) 0.026(4) 0.044(5) -0.007(3) -0.018(4) 0.004(4)
C10 0.036(4) 0.023(4) 0.034(4) -0.017(3) -0.017(3) 0.006(3)
C11 0.024(4) 0.041(4) 0.032(4) -0.023(3) -0.012(3) 0.007(3)
C12 0.035(5) 0.038(5) 0.045(5) -0.014(4) -0.009(4) 0.007(4)
C13 0.037(5) 0.073(7) 0.046(6) -0.032(5) -0.005(4) 0.008(5)
C14 0.047(6) 0.060(6) 0.030(4) -0.015(4) 0.002(4) -0.007(5)
C15 0.042(5) 0.042(5) 0.016(3) -0.008(3) 0.000(3) -0.015(4)
C16 0.035(4) 0.013(3) 0.020(3) -0.007(2) -0.004(3) -0.003(3)
C17 0.026(3) 0.021(3) 0.029(3) -0.015(3) -0.003(3) 0.004(3)
C18 0.027(4) 0.012(3) 0.029(4) -0.002(3) 0.005(3) -0.004(3)
C19 0.050(5) 0.031(4) 0.014(3) -0.004(3) 0.001(3) -0.004(3)
C20 0.042(4) 0.031(4) 0.037(4) -0.016(3) -0.011(3) -0.004(3)
C21 0.031(4) 0.017(3) 0.034(4) -0.003(3) -0.002(3) -0.008(3)
C22 0.041(5) 0.030(4) 0.032(4) -0.010(3) -0.005(3) -0.011(4)
C23 0.045(5) 0.006(3) 0.055(5) 0.004(3) -0.014(4) -0.006(3)
C24 0.040(5) 0.036(5) 0.046(5) -0.029(4) -0.013(4) 0.013(4)
C25 0.026(4) 0.031(4) 0.024(4) -0.012(3) -0.006(3) 0.004(3)
C26 0.031(4) 0.027(4) 0.016(3) -0.010(3) -0.002(3) -0.003(3)
C27 0.044(5) 0.044(5) 0.019(4) -0.021(3) -0.004(3) 0.015(4)
C28 0.050(6) 0.050(6) 0.018(4) -0.012(3) 0.015(4) 0.003(5)
C29 0.047(5) 0.043(5) 0.034(4) -0.009(4) 0.003(4) -0.007(4)
C30 0.048(5) 0.027(4) 0.030(4) -0.011(3) 0.000(4) -0.003(4)
C31 0.058(8) 0.098(12) 0.075(9) -0.013(8) -0.021(7) -0.008(8)
C32 0.068(8) 0.081(10) 0.055(7) 0.024(6) -0.003(6) -0.021(7)
P1 0.0281(10) 0.0355(11) 0.0393(11) -0.0099(9) -0.0116(8) -0.0021(9)
F1 0.031(3) 0.120(7) 0.094(5) -0.037(5) -0.007(3) 0.003(4)
F2 0.142(8) 0.065(5) 0.162(9) -0.065(6) -0.089(7) 0.001(5)
F3 0.159(10) 0.073(5) 0.103(7) 0.020(4) -0.083(7) -0.020(6)
F4 0.152(8) 0.064(4) 0.043(3) 0.010(3) -0.021(4) -0.050(5)
F5 0.086(5) 0.076(5) 0.079(5) -0.047(4) -0.049(4) 0.020(4)
F6 0.036(4) 0.156(9) 0.206(11) -0.123(9) -0.032(5) 0.034(5)
P2 0.0321(11) 0.0331(11) 0.0337(10) -0.0050(8) -0.0096(8) 0.0009(9)
F7 0.092(5) 0.068(4) 0.042(3) -0.006(3) -0.022(3) 0.030(4)
F8 0.094(6) 0.079(5) 0.059(4) -0.003(3) -0.034(4) 0.029(4)

loop_
_atom_type_symbol
_atom_type_description
_atom_type_scat_dispersion_real
_atom_type_scat_dispersion_imag
_atom_type_scat_source
C C 0.0033 0.0016 'International Tables Vol C Tables 4.2.6.8 and 6.1.1.4'
H H 0.0000 0.0000 'International Tables Vol C Tables 4.2.6.8 and 6.1.1.4'
O O 0.0106 0.0060 'International Tables Vol C Tables 4.2.6.8 and 6.1.1.4'
P P 0.1023 0.0942 'International Tables Vol C Tables 4.2.6.8 and 6.1.1.4'
F F 0.0171 0.0103 'International Tables Vol C Tables 4.2.6.8 and 6.1.1.4'
Cu Cu 0.3201 1.2651 'International Tables Vol C Tables 4.2.6.8 and 6.1.1.4'
S S 0.1246 0.1234 'International Tables Vol C Tables 4.2.6.8 and 6.1.1.4'
N N 0.0061 0.0033 'International Tables Vol C Tables 4.2.6.8 and 6.1.1.4'

loop_
_geom_angle_atom_site_label_1
_geom_angle_atom_site_label_2
_geom_angle_atom_site_label_3
_geom_angle
_geom_angle_site_symmetry_1
_geom_angle_site_symmetry_3
_geom_angle_publ_flag
O1 Cu1 N2 91.8(3) . . ?
O1 Cu1 N3 164.9(3) . . ?
N2 Cu1 N3 81.3(3) . . ?
O1 Cu1 N1 84.1(2) . . ?
N2 Cu1 N1 170.0(3) . . ?
N3 Cu1 N1 100.5(3) . . ?
O1 Cu1 O5 96.8(3) . . ?
N2 Cu1 O5 93.8(3) . . ?
N3 Cu1 O5 97.1(3) . . ?
N1 Cu1 O5 95.8(3) . . ?
O3 Cu2 N6 173.2(3) . . ?
O3 Cu2 N4 82.6(2) . . ?
N6 Cu2 N4 100.4(3) . . ?
O3 Cu2 N5 94.0(3) . . ?
N6 Cu2 N5 81.4(3) . . ?
N4 Cu2 N5 162.1(3) . . ?
O3 Cu2 O6 91.1(3) . . ?
N6 Cu2 O6 94.1(3) . . ?
N4 Cu2 O6 103.9(3) . . ?
N5 Cu2 O6 93.7(2) . . ?
C1 S1 S2 107.1(3) . . ?
C16 S2 S1 105.8(2) . . ?
C3 O1 Cu1 116.5(5) . . ?
C18 O3 Cu2 116.3(5) . . ?
C2 N1 Cu1 109.7(4) . . ?
C11 N2 C15 120.2(7) . . ?
C11 N2 Cu1 115.5(6) . . ?
C15 N2 Cu1 124.2(6) . . ?
C6 N3 C10 117.1(7) . . ?
C6 N3 Cu1 128.3(6) . . ?
C10 N3 Cu1 114.5(6) . . ?
C17 N4 Cu2 107.9(4) . . ?
C26 N5 C30 121.5(7) . . ?
C26 N5 Cu2 113.5(5) . . ?
C30 N5 Cu2 124.9(6) . . ?
C21 N6 C25 119.9(7) . . ?
C21 N6 Cu2 125.3(6) . . ?
C25 N6 Cu2 114.7(5) . . ?
C5 C1 C4 108.6(7) . . ?
C5 C1 C2 108.2(7) . . ?
C4 C1 C2 113.2(6) . . ?
C5 C1 S1 111.2(5) . . ?
C4 C1 S1 107.0(6) . . ?
C2 C1 S1 108.7(5) . . ?
N1 C2 C1 114.6(6) . . ?
N1 C2 C3 109.0(5) . . ?
C1 C2 C3 113.5(6) . . ?
O2 C3 O1 122.8(8) . . ?
O2 C3 C2 122.1(7) . . ?
O1 C3 C2 114.9(7) . . ?
N3 C6 C7 125.3(8) . . ?
C6 C7 C8 117.2(9) . . ?
C9 C8 C7 119.3(9) . . ?
C8 C9 C10 120.0(9) . . ?
N3 C10 C9 120.9(8) . . ?
N3 C10 C11 114.8(7) . . ?
C9 C10 C11 124.3(8) . . ?
N2 C11 C12 122.4(9) . . ?
N2 C11 C10 113.8(7) . . ?
C12 C11 C10 123.7(8) . . ?
C13 C12 C11 117.8(9) . . ?
C14 C13 C12 120.0(9) . . ?
C13 C14 C15 121.4(10) . . ?
N2 C15 C14 118.2(9) . . ?
C20 C16 C19 106.6(6) . . ?
C20 C16 C17 112.0(6) . . ?
C19 C16 C17 109.5(6) . . ?
C20 C16 S2 112.5(5) . . ?
C19 C16 S2 110.7(6) . . ?
C17 C16 S2 105.6(5) . . ?
N4 C17 C18 107.0(5) . . ?
N4 C17 C16 113.5(6) . . ?
C18 C17 C16 117.6(5) . . ?
O3 C18 O4 123.3(7) . . ?
O3 C18 C17 117.7(6) . . ?
O4 C18 C17 118.8(6) . . ?
N6 C21 C22 120.9(8) . . ?
C23 C22 C21 118.7(8) . . ?
C24 C23 C22 119.7(7) . . ?
C23 C24 C25 118.9(8) . . ?
N6 C25 C24 121.9(8) . . ?
N6 C25 C26 113.6(7) . . ?
C24 C25 C26 124.5(7) . . ?
N5 C26 C27 120.4(7) . . ?
N5 C26 C25 116.6(6) . . ?
C27 C26 C25 123.0(7) . . ?
C28 C27 C26 118.7(8) . . ?
C27 C28 C29 120.4(7) . . ?
C28 C29 C30 117.3(8) . . ?
N5 C30 C29 121.7(8) . . ?
F6 P1 F4 94.9(7) . . ?
F6 P1 F5 91.3(5) . . ?
F4 P1 F5 91.9(4) . . ?
F6 P1 F2 92.4(6) . . ?
F4 P1 F2 90.1(5) . . ?
F5 P1 F2 175.6(6) . . ?
F6 P1 F3 88.4(7) . . ?
F4 P1 F3 176.1(6) . . ?
F5 P1 F3 86.0(5) . . ?
F2 P1 F3 91.7(6) . . ?
F6 P1 F1 176.3(6) . . ?
F4 P1 F1 88.3(5) . . ?
F5 P1 F1 86.8(5) . . ?
F2 P1 F1 89.3(5) . . ?
F3 P1 F1 88.3(5) . . ?
F16 P2 F15 94.7(12) . . ?
F16 P2 F9 137.0(11) . . ?
F15 P2 F9 127.4(12) . . ?
F16 P2 F10 143.2(10) . . ?
F15 P2 F10 48.6(9) . . ?
F9 P2 F10 78.9(9) . . ?
F16 P2 F7 97.1(8) . . ?
F15 P2 F7 93.7(9) . . ?
F9 P2 F7 89.2(7) . . ?
F10 P2 F7 89.6(6) . . ?
F16 P2 F8 83.4(8) . . ?
F15 P2 F8 90.1(8) . . ?
F9 P2 F8 87.8(7) . . ?
F10 P2 F8 92.3(6) . . ?
F7 P2 F8 176.0(5) . . ?
F16 P2 F11 54.9(9) . . ?
F15 P2 F11 40.8(8) . . ?
F9 P2 F11 168.1(9) . . ?
F10 P2 F11 89.1(8) . . ?
F7 P2 F11 90.1(6) . . ?
F8 P2 F11 93.4(6) . . ?
F16 P2 F12 33.1(8) . . ?
F15 P2 F12 127.2(10) . . ?
F9 P2 F12 105.4(9) . . ?
F10 P2 F12 175.0(8) . . ?
F7 P2 F12 87.9(5) . . ?
F8 P2 F12 90.4(6) . . ?
F11 P2 F12 86.5(7) . . ?
F16 P2 F13 107.1(10) . . ?
F15 P2 F13 157.7(10) . . ?
F9 P2 F13 30.4(7) . . ?
F10 P2 F13 109.3(8) . . ?
F7 P2 F13 88.1(5) . . ?
F8 P2 F13 88.0(6) . . ?
F11 P2 F13 161.5(8) . . ?
F12 P2 F13 75.1(7) . . ?
F16 P2 F14 172.8(9) . . ?
F15 P2 F14 82.5(10) . . ?
F9 P2 F14 45.0(9) . . ?
F10 P2 F14 33.9(7) . . ?
F7 P2 F14 89.8(6) . . ?
F8 P2 F14 89.9(6) . . ?
F11 P2 F14 123.1(9) . . ?
F12 P2 F14 150.4(8) . . ?
F13 P2 F14 75.4(8) . . ?

loop_
_geom_bond_atom_site_label_1
_geom_bond_atom_site_label_2
_geom_bond_distance
_geom_bond_site_symmetry_2
_geom_bond_publ_flag
Cu1 O1 1.927(6) . ?
Cu1 N2 1.983(7) . ?
Cu1 N3 1.986(7) . ?
Cu1 N1 2.021(6) . ?
Cu1 O5 2.301(6) . ?
Cu2 O3 1.925(6) . ?
Cu2 N6 1.995(7) . ?
Cu2 N4 2.019(6) . ?
Cu2 N5 2.021(6) . ?
Cu2 O6 2.336(7) . ?
S1 C1 1.880(8) . ?
S1 S2 2.040(2) . ?
S2 C16 1.832(8) . ?
O1 C3 1.295(9) . ?
O2 C3 1.199(11) . ?
O3 C18 1.237(10) . ?
O4 C18 1.268(10) . ?
O7 C31 1.398(9) . ?
O8 C32 1.398(9) . ?
N1 C2 1.449(9) . ?
N2 C11 1.349(11) . ?
N2 C15 1.384(11) . ?
N3 C6 1.345(11) . ?
N3 C10 1.359(10) . ?
N4 C17 1.462(9) . ?
N5 C26 1.309(10) . ?
N5 C30 1.319(11) . ?
N6 C21 1.327(11) . ?
N6 C25 1.345(10) . ?
C1 C5 1.522(12) . ?
C1 C4 1.532(12) . ?
C1 C2 1.538(9) . ?
C2 C3 1.558(11) . ?
C6 C7 1.366(13) . ?
C7 C8 1.408(14) . ?
C8 C9 1.360(16) . ?
C9 C10 1.415(12) . ?
C10 C11 1.472(13) . ?
C11 C12 1.390(12) . ?
C12 C13 1.381(16) . ?
C13 C14 1.376(16) . ?
C14 C15 1.386(12) . ?
C16 C20 1.502(10) . ?
C16 C19 1.517(9) . ?
C16 C17 1.552(9) . ?
C17 C18 1.551(10) . ?
C21 C22 1.389(11) . ?
C22 C23 1.386(13) . ?
C23 C24 1.363(13) . ?
C24 C25 1.368(12) . ?
C25 C26 1.494(11) . ?
C26 C27 1.410(10) . ?
C27 C28 1.359(14) . ?
C28 C29 1.385(14) . ?
C29 C30 1.396(12) . ?
P1 F6 1.532(7) . ?
P1 F4 1.546(7) . ?
P1 F5 1.554(7) . ?
P1 F2 1.573(7) . ?
P1 F3 1.583(8) . ?
P1 F1 1.589(7) . ?
P2 F16 1.499(19) . ?
P2 F15 1.50(2) . ?
P2 F9 1.520(18) . ?
P2 F10 1.532(15) . ?
P2 F7 1.581(6) . ?
P2 F8 1.587(7) . ?
P2 F11 1.596(15) . ?
P2 F12 1.624(14) . ?
P2 F13 1.625(14) . ?
P2 F14 1.652(16) . ?

loop_
_geom_torsion_atom_site_label_1
_geom_torsion_atom_site_label_2
_geom_torsion_atom_site_label_3
_geom_torsion_atom_site_label_4
_geom_torsion
_geom_torsion_site_symmetry_1
_geom_torsion_site_symmetry_2
_geom_torsion_site_symmetry_3
_geom_torsion_site_symmetry_4
_geom_torsion_publ_flag
C1 S1 S2 C16 110.6(4) . . . . ?
N2 Cu1 O1 C3 170.3(7) . . . . ?
N3 Cu1 O1 C3 108.0(10) . . . . ?
N1 Cu1 O1 C3 -0.5(6) . . . . ?
O5 Cu1 O1 C3 -95.6(6) . . . . ?
N6 Cu2 O3 C18 -100(2) . . . . ?
N4 Cu2 O3 C18 16.3(6) . . . . ?
N5 Cu2 O3 C18 -146.0(6) . . . . ?
O6 Cu2 O3 C18 120.2(6) . . . . ?
O1 Cu1 N1 C2 -14.2(5) . . . . ?
N2 Cu1 N1 C2 -80.2(19) . . . . ?
N3 Cu1 N1 C2 -179.7(5) . . . . ?
O5 Cu1 N1 C2 82.0(5) . . . . ?
O1 Cu1 N2 C11 -164.7(6) . . . . ?
N3 Cu1 N2 C11 1.8(5) . . . . ?
N1 Cu1 N2 C11 -99.4(18) . . . . ?
O5 Cu1 N2 C11 98.4(6) . . . . ?
O1 Cu1 N2 C15 12.1(7) . . . . ?
N3 Cu1 N2 C15 178.6(7) . . . . ?
N1 Cu1 N2 C15 77(2) . . . . ?
O5 Cu1 N2 C15 -84.8(7) . . . . ?
O1 Cu1 N3 C6 -113.8(11) . . . . ?
N2 Cu1 N3 C6 -177.4(8) . . . . ?
N1 Cu1 N3 C6 -7.4(8) . . . . ?
O5 Cu1 N3 C6 89.8(8) . . . . ?
O1 Cu1 N3 C10 62.4(12) . . . . ?
N2 Cu1 N3 C10 -1.2(5) . . . . ?
N1 Cu1 N3 C10 168.8(6) . . . . ?
O5 Cu1 N3 C10 -94.0(6) . . . . ?
O3 Cu2 N4 C17 -25.8(5) . . . . ?
N6 Cu2 N4 C17 148.1(5) . . . . ?
N5 Cu2 N4 C17 54.1(11) . . . . ?
O6 Cu2 N4 C17 -115.0(5) . . . . ?
O3 Cu2 N5 C26 170.5(6) . . . . ?
N6 Cu2 N5 C26 -4.5(5) . . . . ?
N4 Cu2 N5 C26 92.5(10) . . . . ?
O6 Cu2 N5 C26 -98.1(6) . . . . ?
O3 Cu2 N5 C30 -7.2(8) . . . . ?
N6 Cu2 N5 C30 177.8(8) . . . . ?
N4 Cu2 N5 C30 -85.2(11) . . . . ?
O6 Cu2 N5 C30 84.2(7) . . . . ?
O3 Cu2 N6 C21 132(2) . . . . ?
N4 Cu2 N6 C21 17.2(7) . . . . ?
N5 Cu2 N6 C21 179.1(7) . . . . ?
O6 Cu2 N6 C21 -87.8(7) . . . . ?
O3 Cu2 N6 C25 -43(2) . . . . ?
N4 Cu2 N6 C25 -158.3(6) . . . . ?
N5 Cu2 N6 C25 3.6(5) . . . . ?
O6 Cu2 N6 C25 96.8(6) . . . . ?
S2 S1 C1 C5 -25.5(7) . . . . ?
S2 S1 C1 C4 92.9(6) . . . . ?
S2 S1 C1 C2 -144.5(5) . . . . ?
Cu1 N1 C2 C1 152.3(6) . . . . ?
Cu1 N1 C2 C3 23.8(7) . . . . ?
C5 C1 C2 N1 57.4(9) . . . . ?
C4 C1 C2 N1 -63.0(9) . . . . ?
S1 C1 C2 N1 178.3(5) . . . . ?
C5 C1 C2 C3 -176.3(6) . . . . ?
C4 C1 C2 C3 63.3(9) . . . . ?
S1 C1 C2 C3 -55.5(8) . . . . ?
Cu1 O1 C3 O2 -169.5(7) . . . . ?
Cu1 O1 C3 C2 14.6(9) . . . . ?
N1 C2 C3 O2 158.3(8) . . . . ?
C1 C2 C3 O2 29.1(11) . . . . ?
N1 C2 C3 O1 -25.9(9) . . . . ?
C1 C2 C3 O1 -155.0(7) . . . . ?
C10 N3 C6 C7 1.8(14) . . . . ?
Cu1 N3 C6 C7 177.9(7) . . . . ?
N3 C6 C7 C8 1.7(15) . . . . ?
C6 C7 C8 C9 -4.1(14) . . . . ?
C7 C8 C9 C10 3.0(14) . . . . ?
C6 N3 C10 C9 -2.9(12) . . . . ?
Cu1 N3 C10 C9 -179.5(6) . . . . ?
C6 N3 C10 C11 177.2(7) . . . . ?
Cu1 N3 C10 C11 0.6(9) . . . . ?
C8 C9 C10 N3 0.6(13) . . . . ?
C8 C9 C10 C11 -179.6(8) . . . . ?
C15 N2 C11 C12 -2.0(12) . . . . ?
Cu1 N2 C11 C12 174.9(7) . . . . ?
C15 N2 C11 C10 -178.9(7) . . . . ?
Cu1 N2 C11 C10 -1.9(8) . . . . ?
N3 C10 C11 N2 0.9(10) . . . . ?
C9 C10 C11 N2 -179.0(7) . . . . ?
N3 C10 C11 C12 -175.9(7) . . . . ?
C9 C10 C11 C12 4.2(13) . . . . ?
N2 C11 C12 C13 2.8(13) . . . . ?
C10 C11 C12 C13 179.3(8) . . . . ?
C11 C12 C13 C14 -1.8(15) . . . . ?
C12 C13 C14 C15 0.2(16) . . . . ?
C11 N2 C15 C14 0.3(12) . . . . ?
Cu1 N2 C15 C14 -176.4(7) . . . . ?
C13 C14 C15 N2 0.6(15) . . . . ?
S1 S2 C16 C20 -71.5(5) . . . . ?
S1 S2 C16 C19 47.7(5) . . . . ?
S1 S2 C16 C17 166.1(4) . . . . ?
Cu2 N4 C17 C18 29.3(6) . . . . ?
Cu2 N4 C17 C16 160.6(5) . . . . ?
C20 C16 C17 N4 168.3(6) . . . . ?
C19 C16 C17 N4 50.3(8) . . . . ?
S2 C16 C17 N4 -68.9(6) . . . . ?
C20 C16 C17 C18 -65.7(8) . . . . ?
C19 C16 C17 C18 176.2(7) . . . . ?
S2 C16 C17 C18 57.1(7) . . . . ?
Cu2 O3 C18 O4 171.8(7) . . . . ?
Cu2 O3 C18 C17 -2.6(10) . . . . ?
N4 C17 C18 O3 -19.0(9) . . . . ?
C16 C17 C18 O3 -148.1(7) . . . . ?
N4 C17 C18 O4 166.3(7) . . . . ?
C16 C17 C18 O4 37.3(11) . . . . ?
C25 N6 C21 C22 -0.4(12) . . . . ?
Cu2 N6 C21 C22 -175.6(6) . . . . ?
N6 C21 C22 C23 -0.6(13) . . . . ?
C21 C22 C23 C24 0.1(14) . . . . ?
C22 C23 C24 C25 1.3(14) . . . . ?
C21 N6 C25 C24 1.9(12) . . . . ?
Cu2 N6 C25 C24 177.6(6) . . . . ?
C21 N6 C25 C26 -178.0(7) . . . . ?
Cu2 N6 C25 C26 -2.3(8) . . . . ?
C23 C24 C25 N6 -2.4(13) . . . . ?
C23 C24 C25 C26 177.5(8) . . . . ?
C30 N5 C26 C27 0.1(12) . . . . ?
Cu2 N5 C26 C27 -177.6(6) . . . . ?
C30 N5 C26 C25 -177.6(8) . . . . ?
Cu2 N5 C26 C25 4.6(8) . . . . ?
N6 C25 C26 N5 -1.7(10) . . . . ?
C24 C25 C26 N5 178.5(7) . . . . ?
N6 C25 C26 C27 -179.3(7) . . . . ?
C24 C25 C26 C27 0.8(13) . . . . ?
N5 C26 C27 C28 1.9(13) . . . . ?
C25 C26 C27 C28 179.5(8) . . . . ?
C26 C27 C28 C29 -2.0(15) . . . . ?
C27 C28 C29 C30 0.2(16) . . . . ?
C26 N5 C30 C29 -2.1(14) . . . . ?
Cu2 N5 C30 C29 175.4(7) . . . . ?
C28 C29 C30 N5 1.9(15) . . . . ?
